data_4128909
loop_
_publ_author_name
'Wang, Xiao-Ning'
'Zhang, Peng'
'Kirchon, Angelo'
'Li, Jia-Luo'
'Chen, Wen-Miao'
'Zhao, Yu-Meng'
'Li, Bao'
'Zhou, Hong-Cai'

_publ_section_title
;
 Crystallographic Visualization of Postsynthetic Nickel Clusters into
 Metal-Organic Framework.
;
_journal_issue 34
_journal_name_full 'Journal of the American Chemical Society'
_journal_page_first 13654
_journal_page_last 13663
_journal_paper_doi 10.1021/jacs.9b06711
_journal_volume 141
_journal_year 2019
_chemical_formula_moiety 'C32 H16 N8 Ni3 O26 Zr3, 5(Br)'
_chemical_formula_sum 'C32 H16 Br5 N8 Ni3 O26 Zr3'
_chemical_formula_weight 1777.76
_space_group_crystal_system orthorhombic
_space_group_IT_number 58
_space_group_name_Hall '-P 2 2n'
_space_group_name_H-M_alt 'P n n m'
_atom_sites_solution_hydrogens geom
_audit_creation_date 2019-07-18
_audit_creation_method
;
Olex2 1.2
(compiled 2018.05.29 svn.r3508 for OlexSys, GUI svn.r5506)
;
_cell_angle_alpha 90
_cell_angle_beta 90
_cell_angle_gamma 90
_cell_formula_units_Z 4
_cell_length_a 31.698(7)
_cell_length_b 18.590(4)
_cell_length_c 22.055(4)
_cell_measurement_reflns_used 6111
_cell_measurement_temperature 101(2)
_cell_measurement_theta_max 50.406
_cell_measurement_theta_min 2.809
_cell_volume 12996(5)
_computing_cell_refinement 'SAINT v8.37A (Bruker, 2015)'
_computing_data_reduction 'SAINT v8.37A (Bruker, 2015)'
_computing_molecular_graphics 'Olex2 (Dolomanov et al., 2009)'
_computing_publication_material 'Olex2 (Dolomanov et al., 2009)'
_computing_structure_refinement 'ShelXL (Sheldrick, 2015)'
_diffrn_ambient_temperature 100.76
_diffrn_measured_fraction_theta_full 0.966
_diffrn_measured_fraction_theta_max 0.966
_diffrn_measurement_device_type 'Bruker APEX-II CCD'
_diffrn_measurement_method '\f and \w scans'
_diffrn_radiation_type CuK\a
_diffrn_radiation_wavelength 1.54184
_diffrn_reflns_av_R_equivalents 0.0000
_diffrn_reflns_av_unetI/netI 0.0000
_diffrn_reflns_Laue_measured_fraction_full 0.966
_diffrn_reflns_Laue_measured_fraction_max 0.966
_diffrn_reflns_limit_h_max 31
_diffrn_reflns_limit_h_min -18
_diffrn_reflns_limit_k_max 17
_diffrn_reflns_limit_k_min -18
_diffrn_reflns_limit_l_max 20
_diffrn_reflns_limit_l_min -22
_diffrn_reflns_number 38925
_diffrn_reflns_point_group_measured_fraction_full 0.966
_diffrn_reflns_point_group_measured_fraction_max 0.966
_diffrn_reflns_theta_full 51.122
_diffrn_reflns_theta_max 51.122
_diffrn_reflns_theta_min 2.441
_exptl_absorpt_coefficient_mu 4.505
_exptl_absorpt_correction_type none
_exptl_crystal_colour GREEN
_exptl_crystal_density_diffrn 0.909
_exptl_crystal_description BLOCK
_exptl_crystal_F_000 3404
_exptl_crystal_size_max 0.1
_exptl_crystal_size_mid 0.1
_exptl_crystal_size_min 0.1
_refine_diff_density_max 1.125
_refine_diff_density_min -1.209
_refine_diff_density_rms 0.178
_refine_ls_extinction_method none
_refine_ls_goodness_of_fit_ref 1.328
_refine_ls_hydrogen_treatment constr
_refine_ls_matrix_type full
_refine_ls_number_parameters 364
_refine_ls_number_reflns 7000
_refine_ls_number_restraints 355
_refine_ls_restrained_S_all 1.359
_refine_ls_R_factor_all 0.2384
_refine_ls_R_factor_gt 0.1587
_refine_ls_shift/su_max 0.001
_refine_ls_shift/su_mean 0.000
_refine_ls_structure_factor_coef Fsqd
_refine_ls_weighting_details 'w=1/[\s^2^(Fo^2^)+(0.2000P)^2^] where P=(Fo^2^+2Fc^2^)/3'
_refine_ls_weighting_scheme calc
_refine_ls_wR_factor_gt 0.3818
_refine_ls_wR_factor_ref 0.4241
_reflns_Friedel_coverage 0.000
_reflns_number_gt 3354
_reflns_number_total 7000
_reflns_threshold_expression 'I > 2\s(I)'
_cod_data_source_file ja9b06711_si_004.cif
_cod_data_source_block HUST-3
_cod_depositor_comments
;
The following automatic conversions were performed:

data item '_exptl_absorpt_correction_type' value 'NONE' was changed
to 'none' in accordance with the
/home/data/users/saulius/crontab/automatic-downloads/current/ACS/lib/dictionaries/cif_core.dic
dictionary named 'cif_core.dic' version 2.4.2 last updated on
2011-04-26.

Automatic conversion script
Id: cif_fix_values 6909 2019-04-08 15:41:33Z antanas 
;
_cod_database_code 4128909
_shelx_shelxl_version_number 2014/7
_shelx_space_group_comment
;
The symmetry employed for this shelxl refinement is uniquely defined
by the following loop, which should always be used as a source of
symmetry information in preference to the above space-group names.
They are only intended as comments.
;
_olex2_refinement_description
;
1. Fixed Uiso
 At 1.2 times of:
  All C(H) groups
2. Restrained distances
 C1-C2 = C2-C3 = C3-C4 = C4-C5 = C5-C6 = C6-C7 = C7-C2
 1.45 with sigma of 0.01
 C2-C4 = C3-C5 = C4-C6 = C5-C7 = C6-C2 = C7-C3
 2.45 with sigma of 0.01
 C1-C3 = C1-C7
 2.45 with sigma of 0.02
 C1-O1 = C1-O2
 1.25 with sigma of 0.02
 O1-O2
 2.24 with sigma of 0.02
 C2-O1 = C2-O2
 2.45 with sigma of 0.02
 C8-C9 = C9-C10 = C10-C11 = C11-C12 = C12-C13 = C13-C14 = C14-C9
 1.45 with sigma of 0.01
 C9-C11 = C10-C12 = C11-C13 = C12-C14 = C13-C9 = C14-C10
 2.45 with sigma of 0.01
 C8-C10 = C8-C14
 2.45 with sigma of 0.02
 C8-O3 = C8-O4
 1.25 with sigma of 0.02
 O3-O4
 2.24 with sigma of 0.02
 C9-O3 = C9-O4
 2.45 with sigma of 0.02
 C12-C16
 1.45 with sigma of 0.02
 N1-N2 = N2-C15 = C15-N3 = N3-N4 = N4-C16 = C16-N2
 1.3 with sigma of 0.02
 N2-N3 = C15-N4 = N3-C16 = N4-N2 = C16-C15
 2.3 with sigma of 0.02
 N1-C15 = N1-C16
 2.45 with sigma of 0.02
 Ni1-O10
 2.1 with sigma of 0.02
 O10-Ni2
 2.1 with sigma of 0.02
 Ni2-O15
 2.1 with sigma of 0.02
 Ni2-O14
 2.1 with sigma of 0.02
 Ni1-O12
 2.1 with sigma of 0.02
 Ni1-O11
 2.1 with sigma of 0.02
 O13-Ni1
 2.1 with sigma of 0.02
 C15-C4
 2.45 with sigma of 0.01
 O16-Ni2
 2.2 with sigma of 0.02
 O9-Zr02
 2.2 with sigma of 0.02
3. Restrained planarity
 C1, C2, C3, C7
 with sigma of 0.025
 C2, C3, C4, C5, C6, C7
 with sigma of 0.025
 O1, O2, C1, C2
 with sigma of 0.05
 C8, C9, C10, C14
 with sigma of 0.05
 C9, C10, C11, C12, C13, C14
 with sigma of 0.05
 O3, O4, C8, C9
 with sigma of 0.05
 C11, C12, C13, C16
 with sigma of 0.05
 N1, N2, N3, N4, C15, C16
 with sigma of 0.05
 C12, C16, N2, N4
 with sigma of 0.05
 C15, C5, C4, C6
 with sigma of 0.05
4. Rigid bond restraints
 C1, C2, C3, C4, C5, C6, C7
 with sigma for 1-2 distances of 0.01 and sigma for 1-3 distances of 0.01
 C8, C9, C10, C11, C12, C13, C14
 with sigma for 1-2 distances of 0.01 and sigma for 1-3 distances of 0.01
 N1, N2, N3, N4, C15, C16
 with sigma for 1-2 distances of 0.01 and sigma for 1-3 distances of 0.01
 Ni1, O10, Ni2
 with sigma for 1-2 distances of 0.01 and sigma for 1-3 distances of 0.01
 O11, Ni1
 with sigma for 1-2 distances of 0.01 and sigma for 1-3 distances of 0.01
5. Uiso/Uaniso restraints and constraints
C1 \\sim C2 \\sim C3 \\sim C4 \\sim C5 \\sim C6 \\sim C7: within 2A with sigma
of 0.04 and sigma for terminal atoms of 0.08
C8 \\sim C9 \\sim C10 \\sim C11 \\sim C12 \\sim C13 \\sim C14: within 2A with
sigma of 0.04 and sigma for terminal atoms of 0.08
N1 \\sim N2 \\sim N3 \\sim N4 \\sim C15 \\sim C16: within 2A with sigma of 0.04
and sigma for terminal atoms of 0.08
O10 \\sim Ni1 \\sim Ni2: within 2A with sigma of 0.04 and sigma for terminal
atoms of 0.08
O11 \\sim Ni1: within 2A with sigma of 0.04 and sigma for terminal atoms of 0.08
Uanis(O2) \\sim Ueq, Uanis(N1) \\sim Ueq, Uanis(N2) \\sim Ueq, Uanis(O6) \\sim
Ueq, Uanis(O5) \\sim Ueq, Uanis(O7) \\sim Ueq, Uanis(O16) \\sim Ueq: with sigma
of 0.01 and sigma for terminal atoms of 0.02
Uanis(O13) \\sim Ueq, Uanis(O3) \\sim Ueq: with sigma of 0.01 and sigma for
terminal atoms of 0.02
Uanis(O8) \\sim Ueq, Uanis(C8) \\sim Ueq: with sigma of 0.01 and sigma for
terminal atoms of 0.02
Uanis(C2) \\sim Ueq: with sigma of 0.01 and sigma for terminal atoms of 0.02
Uanis(Br4) \\sim Ueq, Uanis(Br3) \\sim Ueq, Uanis(Br2) \\sim Ueq, Uanis(Br1)
\\sim Ueq: with sigma of 0.1 and sigma for terminal atoms of 0.2
Uanis(C9) \\sim Ueq: with sigma of 0.01 and sigma for terminal atoms of 0.02
Uanis(O15) \\sim Ueq: with sigma of 0.01 and sigma for terminal atoms of 0.02
6.a Aromatic/amide H refined with riding coordinates:
 C14(H14), C6(H6), C3(H3), C11(H11), C7(H7), C4(H4), C10(H10), C13(H13)
;
_platon_squeeze_void_probe_radius 1.20
_olex2_submission_special_instructions 'No special instructions were received'

loop_
_space_group_symop_operation_xyz
'x, y, z'
'-x, -y, z'
'-x+1/2, y+1/2, -z+1/2'
'x+1/2, -y+1/2, -z+1/2'
'-x, -y, -z'
'x, y, -z'
'x-1/2, -y-1/2, z-1/2'
'-x-1/2, y-1/2, z-1/2'

loop_
_atom_site_label
_atom_site_type_symbol
_atom_site_fract_x
_atom_site_fract_y
_atom_site_fract_z
_atom_site_U_iso_or_equiv
_atom_site_adp_type
_atom_site_occupancy
_atom_site_site_symmetry_order
_atom_site_calc_flag
_atom_site_refinement_flags_posn
_atom_site_refinement_flags_adp
_atom_site_refinement_flags_occupancy
Zr01 Zr 1.07224(8) 0.04891(17) 0.5000 0.0581(11) Uani 1 2 d S T P
Zr02 Zr 0.98010(6) 0.08771(12) 0.41941(7) 0.0606(9) Uani 1 1 d D . .
O7 O 0.9888(4) 0.0548(8) 0.3214(6) 0.078(5) Uani 1 1 d . U .
O2 O 1.3810(4) 0.5005(7) 0.0612(5) 0.049(4) Uani 1 1 d D U .
O3 O 1.0875(4) 0.1411(7) 0.4401(5) 0.053(4) Uani 1 1 d D U .
O9 O 0.9433(5) 0.0681(9) 0.5000 0.047(5) Uani 1 2 d DS T P
O4 O 1.0296(3) 0.1626(7) 0.3853(5) 0.054(4) Uani 1 1 d D . .
O8 O 0.9553(5) 0.2029(8) 0.4227(7) 0.084(5) Uani 1 1 d . U .
O6 O 1.0133(6) 0.1078(12) 0.5000 0.076(7) Uani 1 2 d S TU P
O1 O 1.4131(4) 0.4145(9) 0.1139(6) 0.114(8) Uani 1 1 d D . .
O5 O 1.0367(5) 0.0261(9) 0.4231(7) 0.103(6) Uani 1 1 d . U .
C8 C 1.0702(5) 0.1661(7) 0.3916(6) 0.082(7) Uani 1 1 d D U .
C1 C 1.3781(5) 0.4429(8) 0.0953(6) 0.084(7) Uani 1 1 d D U .
C9 C 1.0961(5) 0.1952(8) 0.3430(6) 0.129(8) Uani 1 1 d D U .
C2 C 1.3381(4) 0.4088(9) 0.1092(6) 0.133(8) Uani 1 1 d D U .
C14 C 1.0776(5) 0.2333(14) 0.2940(9) 0.162(10) Uani 1 1 d D U .
H14 H 1.0495 0.2506 0.2969 0.194 Uiso 1 1 calc R . .
C6 C 1.2610(5) 0.4035(15) 0.0992(12) 0.217(13) Uani 1 1 d D U .
H6 H 1.2352 0.4242 0.0860 0.260 Uiso 1 1 calc R . .
C3 C 1.3382(5) 0.3428(11) 0.1414(10) 0.189(11) Uani 1 1 d D U .
H3 H 1.3639 0.3230 0.1556 0.227 Uiso 1 1 calc R . .
C11 C 1.1651(5) 0.1987(14) 0.2926(10) 0.204(12) Uani 1 1 d D U .
H11 H 1.1947 0.1908 0.2933 0.245 Uiso 1 1 calc R . .
C7 C 1.2998(6) 0.4403(11) 0.0893(10) 0.177(11) Uani 1 1 d D U .
H7 H 1.3000 0.4857 0.0695 0.212 Uiso 1 1 calc R . .
C4 C 1.2993(6) 0.3064(11) 0.1524(11) 0.236(14) Uani 1 1 d D U .
H4 H 1.2989 0.2631 0.1752 0.283 Uiso 1 1 calc R . .
C10 C 1.1401(5) 0.1804(12) 0.3440(8) 0.170(10) Uani 1 1 d D U .
H10 H 1.1526 0.1586 0.3785 0.204 Uiso 1 1 calc R . .
N3 N 1.2005(8) 0.2492(15) 0.0951(8) 0.171(10) Uani 1 1 d D U .
C12 C 1.1457(7) 0.2287(10) 0.2405(8) 0.201(12) Uani 1 1 d D U .
C13 C 1.1019(7) 0.2452(16) 0.2403(8) 0.199(12) Uani 1 1 d D U .
H13 H 1.0889 0.2640 0.2049 0.239 Uiso 1 1 calc R . .
C15 C 1.2236(6) 0.2918(15) 0.1341(9) 0.182(11) Uani 1 1 d D U .
C5 C 1.2610(5) 0.3355(13) 0.1289(8) 0.234(14) Uani 1 1 d D U .
Br1 Br 1.0195(3) 0.3074(5) 0.5000 0.232(4) Uani 1 2 d S TU P
Br4 Br 1.3703(2) 0.3006(6) 0.0000 0.261(5) Uani 1 2 d S TU P
Ni2 Ni 1.2020(3) 0.2459(6) 0.0000 0.194(5) Uani 1 2 d DS TU P
Ni1 Ni 1.1257(2) 0.1552(4) 0.0760(2) 0.178(3) Uani 1 1 d D U .
Br2 Br 0.9999(4) 0.2381(7) 0.0000 0.309(6) Uani 1 2 d S TU P
C16 C 1.1711(5) 0.2419(9) 0.1871(8) 0.180(11) Uani 1 1 d D U .
N1 N 1.2187(7) 0.3238(11) 0.2413(8) 0.144(9) Uani 1 1 d D U .
N4 N 1.1685(7) 0.2161(13) 0.1290(10) 0.170(9) Uani 1 1 d D U .
N2 N 1.2053(6) 0.2889(9) 0.1919(8) 0.164(8) Uani 1 1 d D U .
O11 O 1.0792(7) 0.2358(12) 0.0843(13) 0.219(13) Uani 1 1 d D U .
O12 O 1.1723(7) 0.0763(11) 0.0542(11) 0.172(9) Uani 1 1 d D . .
O14 O 1.1751(9) 0.3484(11) 0.0000 0.21(2) Uani 1 2 d DS T P
O15 O 1.2321(13) 0.1439(15) 0.0000 0.223(17) Uani 1 2 d DS TU P
O10 O 1.1375(7) 0.2211(16) 0.0000 0.201(14) Uani 1 2 d DS TU P
Br3 Br 1.1231(3) 0.3932(4) 0.1140(3) 0.305(4) Uani 1 1 d . U .
O16 O 1.2691(8) 0.276(3) 0.0000 0.27(2) Uani 1 2 d DS TU P
O13 O 1.0908(19) 0.086(3) 0.132(3) 0.49(4) Uani 1 1 d D U .

loop_
_atom_site_aniso_label
_atom_site_aniso_U_11
_atom_site_aniso_U_22
_atom_site_aniso_U_33
_atom_site_aniso_U_23
_atom_site_aniso_U_13
_atom_site_aniso_U_12
Zr01 0.0310(16) 0.132(3) 0.0110(12) 0.000 0.000 -0.0106(18)
Zr02 0.0343(12) 0.126(2) 0.0210(10) 0.0088(11) -0.0002(9) -0.0041(13)
O7 0.048(9) 0.151(12) 0.036(7) 0.031(8) -0.017(7) -0.052(9)
O2 0.036(7) 0.073(8) 0.037(6) -0.005(6) 0.002(6) -0.019(6)
O3 0.053(7) 0.077(8) 0.030(6) 0.016(6) -0.008(6) -0.010(6)
O9 0.054(13) 0.054(14) 0.034(10) 0.000 0.000 -0.027(11)
O4 0.041(9) 0.089(11) 0.031(7) 0.024(7) 0.019(7) -0.007(8)
O8 0.065(10) 0.087(11) 0.100(10) -0.002(9) 0.013(9) 0.018(9)
O6 0.058(10) 0.100(11) 0.070(10) 0.000 0.000 -0.004(8)
O1 0.057(11) 0.26(2) 0.028(9) -0.002(11) 0.016(9) -0.039(14)
O5 0.089(9) 0.114(10) 0.106(9) 0.010(8) -0.030(8) -0.017(8)
C8 0.074(10) 0.090(11) 0.082(10) 0.006(8) -0.003(8) 0.003(9)
C1 0.097(13) 0.082(17) 0.073(16) -0.001(13) -0.023(16) 0.013(14)
C9 0.107(10) 0.153(12) 0.127(10) 0.039(8) 0.006(8) -0.016(9)
C2 0.119(10) 0.155(12) 0.125(12) 0.019(9) 0.009(9) -0.001(9)
C14 0.090(16) 0.21(2) 0.18(2) 0.114(18) 0.028(14) -0.012(19)
C6 0.113(13) 0.37(3) 0.17(2) 0.11(2) 0.04(2) -0.03(2)
C3 0.135(18) 0.27(2) 0.16(2) 0.115(19) -0.04(2) -0.068(17)
C11 0.109(16) 0.33(3) 0.17(2) 0.12(2) 0.022(14) -0.03(2)
C7 0.093(12) 0.32(3) 0.117(19) 0.115(19) 0.048(17) 0.003(16)
C4 0.14(2) 0.38(3) 0.18(2) 0.17(2) 0.02(2) -0.07(2)
C10 0.083(12) 0.30(3) 0.128(19) 0.09(2) -0.011(13) -0.045(19)
N3 0.15(2) 0.22(2) 0.145(14) -0.024(17) 0.013(15) -0.048(18)
C12 0.114(18) 0.29(3) 0.20(2) 0.17(2) 0.057(18) 0.01(2)
C13 0.108(18) 0.28(3) 0.21(2) 0.16(2) 0.049(18) -0.01(2)
C15 0.20(2) 0.23(3) 0.115(14) -0.010(18) -0.009(16) -0.044(18)
C5 0.113(17) 0.39(3) 0.20(3) 0.14(2) 0.04(2) -0.05(2)
Br1 0.271(10) 0.222(8) 0.204(8) 0.000 0.000 -0.011(7)
Br4 0.163(7) 0.472(15) 0.148(6) 0.000 0.000 -0.032(8)
Ni2 0.166(9) 0.302(13) 0.113(6) 0.000 0.000 -0.059(9)
Ni1 0.170(6) 0.258(8) 0.106(4) 0.010(4) -0.004(4) -0.012(6)
Br2 0.254(10) 0.517(18) 0.158(7) 0.000 0.000 0.016(12)
C16 0.15(2) 0.26(3) 0.136(16) -0.061(19) 0.002(16) -0.035(16)
N1 0.137(16) 0.172(17) 0.122(12) -0.014(12) 0.062(12) -0.070(13)
N4 0.14(2) 0.26(2) 0.107(16) -0.026(16) 0.020(15) -0.023(16)
N2 0.165(12) 0.184(12) 0.144(10) -0.007(9) 0.008(9) -0.020(9)
O11 0.14(2) 0.19(2) 0.32(4) 0.09(2) -0.09(2) -0.037(12)
O12 0.18(2) 0.16(2) 0.18(2) -0.036(16) 0.01(2) -0.011(18)
O14 0.11(3) 0.08(2) 0.46(7) 0.000 0.000 0.03(2)
O15 0.24(2) 0.17(2) 0.26(2) 0.000 0.000 0.037(18)
O10 0.182(19) 0.33(4) 0.088(18) 0.000 0.000 -0.10(3)
Br3 0.420(12) 0.263(7) 0.232(7) -0.026(5) 0.077(7) -0.033(7)
O16 0.27(3) 0.29(3) 0.26(3) 0.000 0.000 -0.016(19)
O13 0.49(4) 0.48(4) 0.50(4) 0.00(2) 0.03(2) 0.01(2)

loop_
_atom_type_symbol
_atom_type_description
_atom_type_scat_dispersion_real
_atom_type_scat_dispersion_imag
_atom_type_scat_source
C C 0.0181 0.0091 'International Tables Vol C Tables 4.2.6.8 and 6.1.1.4'
H H 0.0000 0.0000 'International Tables Vol C Tables 4.2.6.8 and 6.1.1.4'
O O 0.0492 0.0322 'International Tables Vol C Tables 4.2.6.8 and 6.1.1.4'
N N 0.0311 0.0180 'International Tables Vol C Tables 4.2.6.8 and 6.1.1.4'
Zr Zr -0.1862 2.2449 'International Tables Vol C Tables 4.2.6.8 and 6.1.1.4'
Br Br -0.6763 1.2805 'International Tables Vol C Tables 4.2.6.8 and 6.1.1.4'
Ni Ni -3.0029 0.5091 'International Tables Vol C Tables 4.2.6.8 and 6.1.1.4'

loop_
_geom_angle_atom_site_label_1
_geom_angle_atom_site_label_2
_geom_angle_atom_site_label_3
_geom_angle
_geom_angle_site_symmetry_1
_geom_angle_site_symmetry_3
Zr02 Zr01 Zr02 61.15(7) 6_556 .
Zr02 Zr01 Zr02 59.84(8) . 2_755
Zr02 Zr01 Zr02 90.68(8) 6_556 2_755
Zr02 Zr01 Zr02 59.83(8) 6_556 5_756
Zr02 Zr01 Zr02 60.74(8) 2_755 5_756
Zr02 Zr01 Zr02 90.68(8) . 5_756
O2 Zr01 Zr02 163.9(3) 8_856 .
O2 Zr01 Zr02 163.9(3) 3_745 6_556
O2 Zr01 Zr02 109.4(3) 3_745 5_756
O2 Zr01 Zr02 109.6(3) 3_745 .
O2 Zr01 Zr02 109.6(3) 8_856 6_556
O2 Zr01 Zr02 109.4(3) 8_856 2_755
O2 Zr01 Zr02 73.2(3) 3_745 2_755
O2 Zr01 Zr02 73.2(3) 8_856 5_756
O2 Zr01 O2 75.8(6) 8_856 3_745
O2 Zr01 O3 78.6(5) 3_745 .
O2 Zr01 O3 122.4(4) 3_745 6_556
O2 Zr01 O3 122.4(4) 8_856 .
O2 Zr01 O3 78.6(5) 8_856 6_556
O2 Zr01 O9 75.5(5) 3_745 5_756
O2 Zr01 O9 75.5(5) 8_856 5_756
O3 Zr01 Zr02 73.7(3) 6_556 6_556
O3 Zr01 Zr02 164.3(3) . 5_756
O3 Zr01 Zr02 111.1(3) . 2_755
O3 Zr01 Zr02 109.0(3) 6_556 .
O3 Zr01 Zr02 111.1(3) 6_556 5_756
O3 Zr01 Zr02 73.7(3) . .
O3 Zr01 Zr02 164.3(3) 6_556 2_755
O3 Zr01 Zr02 109.0(3) . 6_556
O3 Zr01 O3 73.2(6) 6_556 .
O3 Zr01 O9 143.3(3) . 5_756
O3 Zr01 O9 143.3(3) 6_556 5_756
O9 Zr01 Zr02 36.0(2) 5_756 5_756
O9 Zr01 Zr02 36.0(2) 5_756 2_755
O9 Zr01 Zr02 90.9(4) 5_756 6_556
O9 Zr01 Zr02 90.9(4) 5_756 .
O6 Zr01 Zr02 34.4(2) . .
O6 Zr01 Zr02 34.4(2) . 6_556
O6 Zr01 Zr02 87.6(5) . 5_756
O6 Zr01 Zr02 87.6(5) . 2_755
O6 Zr01 O2 142.1(3) . 3_745
O6 Zr01 O2 142.1(3) . 8_856
O6 Zr01 O3 78.3(5) . 6_556
O6 Zr01 O3 78.3(5) . .
O6 Zr01 O9 107.6(7) . 5_756
O5 Zr01 Zr02 90.6(5) 6_556 2_755
O5 Zr01 Zr02 35.4(5) 6_556 5_756
O5 Zr01 Zr02 34.4(5) . .
O5 Zr01 Zr02 35.4(5) . 2_755
O5 Zr01 Zr02 90.6(5) . 5_756
O5 Zr01 Zr02 34.4(5) 6_556 6_556
O5 Zr01 Zr02 90.3(5) 6_556 .
O5 Zr01 Zr02 90.2(5) . 6_556
O5 Zr01 O2 77.3(6) 6_556 8_856
O5 Zr01 O2 141.5(6) . 8_856
O5 Zr01 O2 77.3(6) . 3_745
O5 Zr01 O2 141.5(6) 6_556 3_745
O5 Zr01 O3 139.6(6) . 6_556
O5 Zr01 O3 139.6(6) 6_556 .
O5 Zr01 O3 77.9(5) . .
O5 Zr01 O3 77.8(5) 6_556 6_556
O5 Zr01 O9 71.4(5) 6_556 5_756
O5 Zr01 O9 71.4(5) . 5_756
O5 Zr01 O6 68.6(6) 6_556 .
O5 Zr01 O6 68.6(6) . .
O5 Zr01 O5 109.3(10) 6_556 .
Zr01 Zr02 Zr01 89.32(8) . 5_756
Zr01 Zr02 Zr02 59.42(4) . 6_556
Zr01 Zr02 Zr02 60.39(7) . 2_755
Zr01 Zr02 Zr02 59.63(4) 5_756 6_556
Zr02 Zr02 Zr01 59.78(7) 2_755 5_756
Zr02 Zr02 Zr02 90.0 2_755 6_556
O7 Zr02 Zr01 110.2(4) . 5_756
O7 Zr02 Zr01 109.2(4) . .
O7 Zr02 Zr02 162.8(4) . 6_556
O7 Zr02 Zr02 72.8(4) . 2_755
O7 Zr02 O8 109.0(5) . .
O9 Zr02 Zr01 37.5(4) . 5_756
O9 Zr02 Zr01 89.9(4) . .
O9 Zr02 Zr02 34.5(4) . 6_556
O9 Zr02 Zr02 92.2(5) . 2_755
O9 Zr02 O7 143.9(5) . .
O9 Zr02 O4 139.8(5) . .
O9 Zr02 O8 86.9(6) . .
O9 Zr02 O1 75.8(5) . 4_455
O9 Zr02 O5 71.0(6) . 2_755
O4 Zr02 Zr01 73.3(3) . .
O4 Zr02 Zr01 162.6(3) . 5_756
O4 Zr02 Zr02 109.2(3) . 2_755
O4 Zr02 Zr02 109.7(3) . 6_556
O4 Zr02 O7 76.1(5) . .
O4 Zr02 O8 70.5(5) . .
O4 Zr02 O1 124.5(5) . 4_455
O8 Zr02 Zr01 120.0(4) . 5_756
O8 Zr02 Zr01 117.7(4) . .
O8 Zr02 Zr02 88.2(4) . 6_556
O8 Zr02 Zr02 177.9(4) . 2_755
O6 Zr02 Zr01 35.6(5) . .
O6 Zr02 Zr01 86.4(5) . 5_756
O6 Zr02 Zr02 89.1(6) . 2_755
O6 Zr02 Zr02 32.1(5) . 6_556
O6 Zr02 O7 142.7(6) . .
O6 Zr02 O9 66.6(6) . .
O6 Zr02 O4 79.7(6) . .
O6 Zr02 O8 88.8(7) . .
O6 Zr02 O1 138.9(6) . 4_455
O6 Zr02 O5 68.9(7) . .
O6 Zr02 O5 105.3(7) . 2_755
O1 Zr02 Zr01 162.2(4) 4_455 .
O1 Zr02 Zr01 72.9(4) 4_455 5_756
O1 Zr02 Zr02 109.1(3) 4_455 6_556
O1 Zr02 Zr02 108.9(5) 4_455 2_755
O1 Zr02 O7 78.4(5) 4_455 .
O1 Zr02 O8 72.7(6) 4_455 .
O5 Zr02 Zr01 33.4(4) . .
O5 Zr02 Zr01 89.4(5) . 5_756
O5 Zr02 Zr01 89.1(5) 2_755 .
O5 Zr02 Zr01 33.5(4) 2_755 5_756
O5 Zr02 Zr02 35.3(5) 2_755 2_755
O5 Zr02 Zr02 36.4(4) . 2_755
O5 Zr02 Zr02 87.8(4) . 6_556
O5 Zr02 Zr02 87.9(4) 2_755 6_556
O5 Zr02 O7 78.7(6) 2_755 .
O5 Zr02 O7 77.8(6) . .
O5 Zr02 O9 109.5(6) . .
O5 Zr02 O4 75.8(5) . .
O5 Zr02 O4 142.2(5) 2_755 .
O5 Zr02 O8 145.5(6) 2_755 .
O5 Zr02 O8 142.5(6) . .
O5 Zr02 O1 143.0(6) . 4_455
O5 Zr02 O1 76.3(6) 2_755 4_455
O5 Zr02 O5 71.5(7) . 2_755
C1 O2 Zr01 137.3(9) . 3_755
C8 O3 Zr01 132.8(9) . .
Zr02 O9 Zr01 106.5(5) . 5_756
Zr02 O9 Zr01 106.5(5) 6_556 5_756
Zr02 O9 Zr02 111.0(7) . 6_556
C8 O4 Zr02 134.0(9) . .
Zr02 O6 Zr01 110.0(6) 6_556 .
Zr02 O6 Zr01 110.0(6) . .
Zr02 O6 Zr02 115.7(9) 6_556 .
C1 O1 Zr02 135.6(10) . 4
Zr01 O5 Zr02 112.2(8) . .
Zr01 O5 Zr02 111.1(7) . 2_755
Zr02 O5 Zr02 108.3(7) . 2_755
O3 C8 O4 119.6(11) . .
O3 C8 C9 120.3(12) . .
O4 C8 C9 120.0(12) . .
O2 C1 C2 122.6(12) . .
O1 C1 O2 117.0(12) . .
O1 C1 C2 120.3(12) . .
C14 C9 C8 120.9(10) . .
C14 C9 C10 120.9(7) . .
C10 C9 C8 118.0(10) . .
C3 C2 C1 118.9(10) . .
C3 C2 C7 120.8(7) . .
C7 C2 C1 120.2(11) . .
C9 C14 H14 120.5 . .
C9 C14 C13 119.0(7) . .
C13 C14 H14 120.5 . .
C7 C6 H6 120.1 . .
C7 C6 C5 119.8(7) . .
C5 C6 H6 120.1 . .
C2 C3 H3 120.2 . .
C2 C3 C4 119.7(7) . .
C4 C3 H3 120.2 . .
C10 C11 H11 120.1 . .
C12 C11 H11 120.1 . .
C12 C11 C10 119.8(7) . .
C2 C7 C6 119.6(7) . .
C2 C7 H7 120.2 . .
C6 C7 H7 120.2 . .
C3 C4 H4 120.2 . .
C5 C4 C3 119.5(7) . .
C5 C4 H4 120.2 . .
C9 C10 C11 119.2(7) . .
C9 C10 H10 120.4 . .
C11 C10 H10 120.4 . .
C15 N3 Ni2 128.9(15) . .
C15 N3 N4 107.6(11) . .
N4 N3 Ni2 122.4(15) . .
C11 C12 C13 120.7(7) . .
C11 C12 C16 119.0(14) . .
C13 C12 C16 120.3(14) . .
C14 C13 H13 120.3 . .
C12 C13 C14 119.4(7) . .
C12 C13 H13 120.3 . .
N3 C15 C5 135.1(15) . .
N3 C15 N2 109.0(11) . .
N2 C15 C5 115.9(13) . .
C6 C5 C4 120.3(7) . .
C6 C5 C15 122.4(15) . .
C4 C5 C15 117.2(15) . .
N3 Ni2 N3 175.8(18) 6 .
N3 Ni2 O15 92.1(9) 6 .
N3 Ni2 O15 92.1(9) . .
N3 Ni2 O16 90.8(7) . .
N3 Ni2 O16 90.8(7) 6 .
O14 Ni2 N3 87.9(9) . .
O14 Ni2 N3 87.9(9) . 6
O14 Ni2 O15 177.4(16) . .
O14 Ni2 O10 78.6(13) . .
O14 Ni2 O16 99.4(17) . .
O15 Ni2 O16 78.0(18) . .
O10 Ni2 N3 89.1(7) . 6
O10 Ni2 N3 89.1(7) . .
O10 Ni2 O15 104.0(16) . .
O10 Ni2 O16 178.0(17) . .
N4 Ni1 O12 92.8(10) . .
O11 Ni1 N4 91.2(10) . .
O11 Ni1 O12 171.9(11) . .
O10 Ni1 N4 90.8(8) . .
O10 Ni1 O11 77.3(11) . .
O10 Ni1 O12 95.6(11) . .
O13 Ni1 N4 110(2) . .
O13 Ni1 O11 90.9(18) . .
O13 Ni1 O12 94.3(17) . .
O13 Ni1 O10 157(2) . .
N4 C16 C12 131.9(16) . .
N4 C16 N2 109.5(11) . .
N2 C16 C12 118.6(15) . .
N3 N4 Ni1 113.8(14) . .
C16 N4 N3 107.6(11) . .
C16 N4 Ni1 137.7(14) . .
C16 N2 C15 106.2(10) . .
N1 N2 C15 126.2(16) . .
N1 N2 C16 127.6(16) . .
Ni2 O10 Ni1 107.5(9) . 6
Ni2 O10 Ni1 107.5(9) . .
Ni1 O10 Ni1 105.2(12) . 6

loop_
_geom_bond_atom_site_label_1
_geom_bond_atom_site_label_2
_geom_bond_distance
_geom_bond_site_symmetry_2
Zr01 Zr02 3.516(3) 2_755
Zr01 Zr02 3.494(3) .
Zr01 Zr02 3.494(3) 6_556
Zr01 Zr02 3.516(3) 5_756
Zr01 O2 2.197(11) 3_745
Zr01 O2 2.197(11) 8_856
Zr01 O3 2.217(12) 6_556
Zr01 O3 2.217(12) .
Zr01 O9 2.231(17) 5_756
Zr01 O6 2.16(2) .
Zr01 O5 2.080(16) 6_556
Zr01 O5 2.080(16) .
Zr02 Zr01 3.516(3) 5_756
Zr02 Zr02 3.496(5) 2_755
Zr02 Zr02 3.555(3) 6_556
Zr02 O7 2.264(14) .
Zr02 O9 2.156(9) .
Zr02 O4 2.230(11) .
Zr02 O8 2.282(15) .
Zr02 O6 2.099(11) .
Zr02 O1 2.248(13) 4_455
Zr02 O5 2.183(17) 2_755
Zr02 O5 2.130(18) .
O2 Zr01 2.197(11) 3_755
O2 C1 1.312(14) .
O3 C8 1.290(14) .
O9 Zr01 2.231(17) 5_756
O9 Zr02 2.156(9) 6_556
O4 C8 1.294(14) .
O6 Zr02 2.099(11) 6_556
O1 Zr02 2.248(13) 4
O1 C1 1.293(14) .
O5 Zr02 2.183(17) 2_755
C8 C9 1.455(9) .
C1 C2 1.450(9) .
C9 C14 1.417(8) .
C9 C10 1.422(8) .
C2 C3 1.417(8) .
C2 C7 1.419(8) .
C14 H14 0.9500 .
C14 C13 1.431(9) .
C6 H6 0.9500 .
C6 C7 1.424(9) .
C6 C5 1.424(9) .
C3 H3 0.9500 .
C3 C4 1.427(9) .
C11 H11 0.9500 .
C11 C10 1.424(9) .
C11 C12 1.420(9) .
C7 H7 0.9500 .
C4 H4 0.9500 .
C4 C5 1.425(9) .
C10 H10 0.9500 .
N3 C15 1.381(16) .
N3 Ni2 2.098(18) .
N3 N4 1.402(16) .
C12 C13 1.420(9) .
C12 C16 1.446(16) .
C13 H13 0.9500 .
C15 C5 1.44(2) .
C15 N2 1.400(16) .
Ni2 N3 2.098(18) 6
Ni2 O14 2.088(17) .
Ni2 O15 2.122(19) .
Ni2 O10 2.095(18) .
Ni2 O16 2.20(2) .
Ni1 N4 2.118(19) .
Ni1 O11 2.111(17) .
Ni1 O12 2.137(16) .
Ni1 O10 2.110(16) .
Ni1 O13 2.11(2) .
C16 N4 1.372(16) .
C16 N2 1.397(16) .
N1 N2 1.338(14) .
O10 Ni1 2.110(16) 6

loop_
_platon_squeeze_void_nr
_platon_squeeze_void_average_x
_platon_squeeze_void_average_y
_platon_squeeze_void_average_z
_platon_squeeze_void_volume
_platon_squeeze_void_count_electrons
_platon_squeeze_void_content
1 0.001 -0.015 -0.006 8585 3344 ' '
